data_2212047
loop_
_publ_author_name
'Chevir\'e, Fran\,cois'
'DiSalvo, Francis J.'

_publ_section_title
;
Na~2~ZnGe
;
_journal_coeditor_code BR2027
_journal_issue 2
_journal_name_full 'Acta Crystallographica, Section E'
_journal_page_first m62
_journal_page_last m63
_journal_paper_doi 10.1107/S1600536807003972
_journal_volume 63
_journal_year 2007
_chemical_formula_iupac 'Na2 Zn Ge'
_chemical_formula_structural 'Na2 Zn Ge'
_chemical_formula_sum 'Ge Na2 Zn'
_chemical_formula_weight 183.94
_chemical_name_common 'disodium zinc germanide'
_chemical_name_systematic
;
disodium zinc germanide
;
_space_group_IT_number 63
_space_group_name_Hall '-C 2c 2'
_space_group_name_H-M_alt 'C m c m'
_symmetry_cell_setting orthorhombic
_symmetry_space_group_name_Hall '-C 2c 2'
_symmetry_space_group_name_H-M 'C m c m'
_atom_sites_solution_primary direct
_atom_sites_solution_secondary difmap
_audit_creation_method SHELXL-97
_cell_angle_alpha 90.00
_cell_angle_beta 90.00
_cell_angle_gamma 90.00
_cell_formula_units_Z 4
_cell_length_a 9.1922(12)
_cell_length_b 7.4198(9)
_cell_length_c 5.5002(7)
_cell_measurement_reflns_used 506
_cell_measurement_temperature 167.0(10)
_cell_measurement_theta_max 36.32
_cell_measurement_theta_min 3.53
_cell_volume 375.14(8)
_computing_cell_refinement APEX2
_computing_data_collection 'APEX2 (Brucker, 2003)'
_computing_data_reduction 'SAINT-Plus (Brucker, 2003)'
_computing_molecular_graphics 'DIAMOND (Brandenburg, 2006)'
_computing_publication_material 'WinGX (Farrugia, 1999)'
_computing_structure_refinement 'SHELXL97 (Sheldrick, 1997)'
_computing_structure_solution 'SHELXS97 (Sheldrick, 1997)'
_diffrn_ambient_temperature 167(2)
_diffrn_measured_fraction_theta_full 0.983
_diffrn_measured_fraction_theta_max 0.983
_diffrn_measurement_device_type 'Bruker X8 APEX-II 4K CCD area-detector'
_diffrn_measurement_method '\f and \w'
_diffrn_radiation_monochromator graphite
_diffrn_radiation_source 'fine-focus sealed tube'
_diffrn_radiation_type MoK\a
_diffrn_radiation_wavelength 0.71073
_diffrn_reflns_av_R_equivalents 0.0253
_diffrn_reflns_av_sigmaI/netI 0.0212
_diffrn_reflns_limit_h_max 15
_diffrn_reflns_limit_h_min -13
_diffrn_reflns_limit_k_max 10
_diffrn_reflns_limit_k_min -12
_diffrn_reflns_limit_l_max 7
_diffrn_reflns_limit_l_min -9
_diffrn_reflns_number 2315
_diffrn_reflns_theta_full 36.32
_diffrn_reflns_theta_max 36.32
_diffrn_reflns_theta_min 3.53
_exptl_absorpt_coefficient_mu 14.365
_exptl_absorpt_correction_T_max 0.3175
_exptl_absorpt_correction_T_min 0.2013
_exptl_absorpt_correction_type multi-scan
_exptl_absorpt_process_details '(SADABS; Sheldrick, 2003)'
_exptl_crystal_colour silver
_exptl_crystal_density_diffrn 3.257
_exptl_crystal_density_method 'not measured'
_exptl_crystal_description Needle
_exptl_crystal_F_000 336
_exptl_crystal_size_max 0.12
_exptl_crystal_size_mid 0.12
_exptl_crystal_size_min 0.08
_refine_diff_density_max 0.452
_refine_diff_density_min -1.120
_refine_ls_extinction_method none
_refine_ls_goodness_of_fit_ref 1.122
_refine_ls_matrix_type full
_refine_ls_number_parameters 15
_refine_ls_number_reflns 506
_refine_ls_number_restraints 0
_refine_ls_restrained_S_all 1.122
_refine_ls_R_factor_all 0.0188
_refine_ls_R_factor_gt 0.0157
_refine_ls_shift/su_max 0.000
_refine_ls_shift/su_mean 0.000
_refine_ls_structure_factor_coef Fsqd
_refine_ls_weighting_details 'calc w=1/[\s^2^(Fo^2^)+(0.0139P)^2^] where P=(Fo^2^+2Fc^2^)/3'
_refine_ls_weighting_scheme calc
_refine_ls_wR_factor_gt 0.0329
_refine_ls_wR_factor_ref 0.0334
_reflns_number_gt 459
_reflns_number_total 506
_reflns_threshold_expression I>2\s(I)
_cod_data_source_file br2027.cif
_cod_database_code 2212047

loop_
_symmetry_equiv_pos_as_xyz
'x, y, z'
'-x, -y, z+1/2'
'x, -y, -z'
'-x, y, -z+1/2'
'x+1/2, y+1/2, z'
'-x+1/2, -y+1/2, z+1/2'
'x+1/2, -y+1/2, -z'
'-x+1/2, y+1/2, -z+1/2'
'-x, -y, -z'
'x, y, -z-1/2'
'-x, y, z'
'x, -y, z-1/2'
'-x+1/2, -y+1/2, -z'
'x+1/2, y+1/2, -z-1/2'
'-x+1/2, y+1/2, z'
'x+1/2, -y+1/2, z-1/2'

loop_
_atom_site_type_symbol
_atom_site_label
_atom_site_fract_x
_atom_site_fract_y
_atom_site_fract_z
_atom_site_U_iso_or_equiv
_atom_site_adp_type
_atom_site_calc_flag
_atom_site_refinement_flags
_atom_site_occupancy
Ge Ge1 0.5000 0.26858(3) 0.2500 0.00887(6) Uani d S 1
Zn Zn2 0.5000 0.0000 0.0000 0.01050(7) Uani d S 1
Na Na3 0.17479(7) 0.14055(8) 0.2500 0.01569(13) Uani d S 1

loop_
_atom_site_aniso_label
_atom_site_aniso_U_11
_atom_site_aniso_U_22
_atom_site_aniso_U_33
_atom_site_aniso_U_12
_atom_site_aniso_U_13
_atom_site_aniso_U_23
Ge1 0.01082(10) 0.00681(11) 0.00899(10) 0.000 0.000 0.000
Zn2 0.01324(11) 0.00920(13) 0.00904(11) 0.000 0.000 -0.00179(8)
Na3 0.0131(3) 0.0166(3) 0.0174(3) -0.0007(2) 0.000 0.000

loop_
_atom_type_symbol
_atom_type_description
_atom_type_scat_dispersion_real
_atom_type_scat_dispersion_imag
_atom_type_scat_source
Ge Ge 0.1547 1.8001 'International Tables Vol C Tables 4.2.6.8 and 6.1.1.4'
Na Na 0.0362 0.0249 'International Tables Vol C Tables 4.2.6.8 and 6.1.1.4'
Zn Zn 0.2839 1.4301 'International Tables Vol C Tables 4.2.6.8 and 6.1.1.4'

loop_
_geom_angle_atom_site_label_1
_geom_angle_atom_site_label_2
_geom_angle_atom_site_label_3
_geom_angle_site_symmetry_1
_geom_angle_site_symmetry_3
_geom_angle
Zn2 Ge1 Zn2 . 2_655 69.211(11)
Zn2 Ge1 Na3 . . 75.565(10)
Zn2 Ge1 Na3 2_655 . 75.565(10)
Zn2 Ge1 Na3 . 11_655 75.565(10)
Zn2 Ge1 Na3 2_655 11_655 75.565(10)
Na3 Ge1 Na3 . 11_655 144.74(2)
Zn2 Ge1 Na3 . 5 135.343(8)
Zn2 Ge1 Na3 2_655 5 135.343(8)
Na3 Ge1 Na3 . 5 137.84(2)
Na3 Ge1 Na3 11_655 5 77.424(11)
Zn2 Ge1 Na3 . 15 135.343(8)
Zn2 Ge1 Na3 2_655 15 135.343(8)
Na3 Ge1 Na3 . 15 77.424(11)
Na3 Ge1 Na3 11_655 15 137.84(2)
Na3 Ge1 Na3 5 15 60.41(2)
Zn2 Ge1 Na3 . 7_556 130.556(13)
Zn2 Ge1 Na3 2_655 7_556 71.984(12)
Na3 Ge1 Na3 . 7_556 122.212(11)
Na3 Ge1 Na3 11_655 7_556 65.945(13)
Na3 Ge1 Na3 5 7_556 64.706(14)
Na3 Ge1 Na3 15 7_556 93.975(14)
Zn2 Ge1 Na3 . 13 71.984(12)
Zn2 Ge1 Na3 2_655 13 130.556(13)
Na3 Ge1 Na3 . 13 65.945(13)
Na3 Ge1 Na3 11_655 13 122.212(11)
Na3 Ge1 Na3 5 13 93.975(14)
Na3 Ge1 Na3 15 13 64.706(14)
Na3 Ge1 Na3 7_556 13 156.10(2)
Zn2 Ge1 Na3 . 13_556 130.556(13)
Zn2 Ge1 Na3 2_655 13_556 71.984(12)
Na3 Ge1 Na3 . 13_556 65.945(13)
Na3 Ge1 Na3 11_655 13_556 122.212(11)
Na3 Ge1 Na3 5 13_556 93.975(14)
Na3 Ge1 Na3 15 13_556 64.706(14)
Na3 Ge1 Na3 7_556 13_556 59.14(2)
Na3 Ge1 Na3 13 13_556 115.28(2)
Zn2 Ge1 Na3 . 7 71.984(12)
Zn2 Ge1 Na3 2_655 7 130.556(13)
Na3 Ge1 Na3 . 7 122.212(11)
Na3 Ge1 Na3 11_655 7 65.945(13)
Na3 Ge1 Na3 5 7 64.706(14)
Na3 Ge1 Na3 15 7 93.975(14)
Na3 Ge1 Na3 7_556 7 115.28(2)
Na3 Ge1 Na3 13 7 59.14(2)
Na3 Ge1 Na3 13_556 7 156.10(2)
Ge1 Zn2 Ge1 9_655 . 180.000(6)
Ge1 Zn2 Zn2 9_655 2_655 124.605(5)
Ge1 Zn2 Zn2 . 2_655 55.395(6)
Ge1 Zn2 Zn2 9_655 2_654 55.395(6)
Ge1 Zn2 Zn2 . 2_654 124.605(6)
Zn2 Zn2 Zn2 2_655 2_654 180.0
Ge1 Zn2 Na3 9_655 7 114.552(10)
Ge1 Zn2 Na3 . 7 65.448(10)
Zn2 Zn2 Na3 2_655 7 113.827(5)
Zn2 Zn2 Na3 2_654 7 66.173(5)
Ge1 Zn2 Na3 9_655 15_545 65.448(10)
Ge1 Zn2 Na3 . 15_545 114.552(10)
Zn2 Zn2 Na3 2_655 15_545 66.173(5)
Zn2 Zn2 Na3 2_654 15_545 113.827(5)
Na3 Zn2 Na3 7 15_545 180.000(13)
Ge1 Zn2 Na3 9_655 13 114.552(10)
Ge1 Zn2 Na3 . 13 65.448(10)
Zn2 Zn2 Na3 2_655 13 113.827(5)
Zn2 Zn2 Na3 2_654 13 66.173(5)
Na3 Zn2 Na3 7 13 56.33(2)
Na3 Zn2 Na3 15_545 13 123.67(2)
Ge1 Zn2 Na3 9_655 5_545 65.448(10)
Ge1 Zn2 Na3 . 5_545 114.552(10)
Zn2 Zn2 Na3 2_655 5_545 66.173(5)
Zn2 Zn2 Na3 2_654 5_545 113.827(5)
Na3 Zn2 Na3 7 5_545 123.67(2)
Na3 Zn2 Na3 15_545 5_545 56.33(2)
Na3 Zn2 Na3 13 5_545 180.00(2)
Ge1 Zn2 Na3 9_655 3 61.647(10)
Ge1 Zn2 Na3 . 3 118.353(10)
Zn2 Zn2 Na3 2_655 3 113.476(5)
Zn2 Zn2 Na3 2_654 3 66.524(5)
Na3 Zn2 Na3 7 3 118.986(12)
Na3 Zn2 Na3 15_545 3 61.014(12)
Na3 Zn2 Na3 13 3 70.549(10)
Na3 Zn2 Na3 5_545 3 109.451(10)
Ge1 Zn2 Na3 9_655 11_655 118.353(10)
Ge1 Zn2 Na3 . 11_655 61.647(10)
Zn2 Zn2 Na3 2_655 11_655 66.524(5)
Zn2 Zn2 Na3 2_654 11_655 113.476(5)
Na3 Zn2 Na3 7 11_655 61.014(12)
Na3 Zn2 Na3 15_545 11_655 118.986(12)
Na3 Zn2 Na3 13 11_655 109.451(10)
Na3 Zn2 Na3 5_545 11_655 70.549(10)
Na3 Zn2 Na3 3 11_655 180.0
Ge1 Zn2 Na3 9_655 9_655 61.647(10)
Ge1 Zn2 Na3 . 9_655 118.353(10)
Zn2 Zn2 Na3 2_655 9_655 113.476(5)
Zn2 Zn2 Na3 2_654 9_655 66.524(6)
Na3 Zn2 Na3 7 9_655 70.549(10)
Na3 Zn2 Na3 15_545 9_655 109.451(10)
Na3 Zn2 Na3 13 9_655 118.986(12)
Na3 Zn2 Na3 5_545 9_655 61.014(12)
Na3 Zn2 Na3 3 9_655 120.005(17)
Na3 Zn2 Na3 11_655 9_655 59.995(17)
Ge1 Zn2 Na3 9_655 . 118.353(10)
Ge1 Zn2 Na3 . . 61.647(10)
Zn2 Zn2 Na3 2_655 . 66.524(5)
Zn2 Zn2 Na3 2_654 . 113.476(6)
Na3 Zn2 Na3 7 . 109.451(10)
Na3 Zn2 Na3 15_545 . 70.549(10)
Na3 Zn2 Na3 13 . 61.014(12)
Na3 Zn2 Na3 5_545 . 118.986(12)
Na3 Zn2 Na3 3 . 59.995(17)
Na3 Zn2 Na3 11_655 . 120.005(17)
Na3 Zn2 Na3 9_655 . 180.00(2)
Ge1 Na3 Ge1 . 5_445 137.84(2)
Ge1 Na3 Na3 . 11 162.370(12)
Ge1 Na3 Na3 5_445 11 59.794(12)
Ge1 Na3 Ge1 . 13 114.055(13)
Ge1 Na3 Ge1 5_445 13 86.025(14)
Na3 Na3 Ge1 11 13 60.428(11)
Ge1 Na3 Ge1 . 13_556 114.055(13)
Ge1 Na3 Ge1 5_445 13_556 86.025(14)
Na3 Na3 Ge1 11 13_556 60.428(11)
Ge1 Na3 Ge1 13 13_556 115.28(2)
Ge1 Na3 Zn2 . 6 102.272(18)
Ge1 Na3 Zn2 5_445 6 116.084(19)
Na3 Na3 Zn2 11 6 61.834(11)
Ge1 Na3 Zn2 13 6 86.906(16)
Ge1 Na3 Zn2 13_556 6 42.567(7)
Ge1 Na3 Zn2 . 5_455 102.272(18)
Ge1 Na3 Zn2 5_445 5_455 116.084(19)
Na3 Na3 Zn2 11 5_455 61.834(11)
Ge1 Na3 Zn2 13 5_455 42.567(7)
Ge1 Na3 Zn2 13_556 5_455 86.906(16)
Zn2 Na3 Zn2 6 5_455 47.655(11)
Ge1 Na3 Na3 . 3 100.545(4)
Ge1 Na3 Na3 5_445 3 58.518(16)
Na3 Na3 Na3 11 3 90.0
Ge1 Na3 Na3 13 3 56.776(9)
Ge1 Na3 Na3 13_556 3 142.96(2)
Zn2 Na3 Na3 6 3 142.691(13)
Zn2 Na3 Na3 5_455 3 98.720(12)
Ge1 Na3 Na3 . 3_556 100.545(4)
Ge1 Na3 Na3 5_445 3_556 58.518(16)
Na3 Na3 Na3 11 3_556 90.0
Ge1 Na3 Na3 13 3_556 142.96(2)
Ge1 Na3 Na3 13_556 3_556 56.776(9)
Zn2 Na3 Na3 6 3_556 98.720(12)
Zn2 Na3 Na3 5_455 3_556 142.691(13)
Na3 Na3 Na3 3 3_556 105.65(3)
Ge1 Na3 Zn2 . 2_655 42.788(10)
Ge1 Na3 Zn2 5_445 2_655 100.057(17)
Na3 Na3 Zn2 11 2_655 150.003(9)
Ge1 Na3 Zn2 13 2_655 145.738(13)
Ge1 Na3 Zn2 13_556 2_655 98.828(10)
Zn2 Na3 Zn2 6 2_655 118.986(12)
Zn2 Na3 Zn2 5_455 2_655 143.75(2)
Na3 Na3 Zn2 3 2_655 97.750(16)
Na3 Na3 Zn2 3_556 2_655 60.003(8)
Ge1 Na3 Zn2 . . 42.788(10)
Ge1 Na3 Zn2 5_445 . 100.057(17)
Na3 Na3 Zn2 11 . 150.003(8)
Ge1 Na3 Zn2 13 . 98.828(10)
Ge1 Na3 Zn2 13_556 . 145.738(13)
Zn2 Na3 Zn2 6 . 143.75(2)
Zn2 Na3 Zn2 5_455 . 118.986(12)
Na3 Na3 Zn2 3 . 60.003(8)
Na3 Na3 Zn2 3_556 . 97.750(16)
Zn2 Na3 Zn2 2_655 . 46.951(11)
Ge1 Na3 Na3 . 13_556 58.669(18)
Ge1 Na3 Na3 5_445 13_556 127.099(17)
Na3 Na3 Na3 11 13_556 113.409(19)
Ge1 Na3 Na3 13 13_556 140.08(3)
Ge1 Na3 Na3 13_556 13_556 55.385(12)
Zn2 Na3 Na3 6 13_556 60.175(17)
Zn2 Na3 Na3 5_455 13_556 98.11(3)
Na3 Na3 Na3 3 13_556 155.73(2)
Na3 Na3 Na3 3_556 13_556 69.660(9)
Zn2 Na3 Na3 2_655 13_556 58.812(17)
Zn2 Na3 Na3 . 13_556 96.41(2)

loop_
_geom_bond_atom_site_label_1
_geom_bond_atom_site_label_2
_geom_bond_site_symmetry_2
_geom_bond_distance
Ge1 Zn2 . 2.4212(3)
Ge1 Zn2 2_655 2.4212(3)
Ge1 Na3 . 3.1367(7)
Ge1 Na3 11_655 3.1367(7)
Ge1 Na3 5 3.1935(7)
Ge1 Na3 15 3.1935(7)
Ge1 Na3 7_556 3.2556(5)
Ge1 Na3 13 3.2556(5)
Ge1 Na3 13_556 3.2556(5)
Ge1 Na3 7 3.2556(5)
Zn2 Ge1 9_655 2.4212(3)
Zn2 Zn2 2_655 2.7501(4)
Zn2 Zn2 2_654 2.7501(4)
Zn2 Na3 7 3.4037(6)
Zn2 Na3 15_545 3.4037(6)
Zn2 Na3 13 3.4037(6)
Zn2 Na3 5_545 3.4037(6)
Zn2 Na3 3 3.4518(7)
Zn2 Na3 11_655 3.4518(7)
Zn2 Na3 9_655 3.4518(7)
Zn2 Na3 . 3.4518(7)
Na3 Ge1 5_445 3.1935(7)
Na3 Na3 11 3.2134(13)
Na3 Ge1 13 3.2556(5)
Na3 Ge1 13_556 3.2556(5)
Na3 Zn2 6 3.4037(6)
Na3 Zn2 5_455 3.4037(6)
Na3 Na3 3 3.4515(8)
Na3 Na3 3_556 3.4515(8)
Na3 Zn2 2_655 3.4518(7)
Na3 Na3 13_556 3.4804(8)
